data_4025509
loop_
_publ_author_name
'Lynsey J. Cotterill'
'Ross W. Harrington'
'William Clegg'
'Michael J. Hall'

_publ_section_title
;
 Thermal 1,3-Trityl Migrations in Diels-Alder Domino Reactions of
 1-Trityl-4-vinyl-1H-imidazoles
;
_journal_name_full 'Journal of Organic Chemistry'
_journal_page_first 4604
_journal_page_last 4607
_journal_paper_doi 10.1021/jo100416c
_journal_volume 75
_journal_year 2010
_chemical_formula_moiety 'C34 H27 N3 O2'
_chemical_formula_sum 'C34 H27 N3 O2'
_chemical_formula_weight 509.59
_chemical_name_systematic
;
 ?
;
_space_group_IT_number 14
_symmetry_cell_setting monoclinic
_symmetry_space_group_name_Hall '-P 2yn'
_symmetry_space_group_name_H-M 'P 1 21/n 1'
_atom_sites_solution_hydrogens geom
_atom_sites_solution_primary direct
_atom_sites_solution_secondary difmap
_audit_creation_method SHELXL-97
_cell_angle_alpha 90.00
_cell_angle_beta 101.608(5)
_cell_angle_gamma 90.00
_cell_formula_units_Z 4
_cell_length_a 10.8387(7)
_cell_length_b 13.4389(6)
_cell_length_c 17.5331(9)
_cell_measurement_reflns_used 5320
_cell_measurement_temperature 150(2)
_cell_measurement_theta_max 29.5390
_cell_measurement_theta_min 2.8101
_cell_volume 2501.6(2)
_computing_cell_refinement
;
'Wed Jan 13 06:10:03 2010'
;
_computing_data_collection
;
'Wed Jan 13 06:10:03 2010'
;
_computing_data_reduction
;
'Wed Jan 13 06:10:03 2010'
;
_computing_molecular_graphics 'Bruker SHELXTL'
_computing_publication_material 'Bruker SHELXTL and local programs'
_computing_structure_refinement 'Bruker SHELXTL'
_computing_structure_solution 'Bruker SHELXTL'
_diffrn_ambient_temperature 150(2)
_diffrn_detector_area_resol_mean 10.3968
_diffrn_measured_fraction_theta_full 0.999
_diffrn_measured_fraction_theta_max 0.999
_diffrn_measurement_device_type 'Oxford Diffraction Gemini A Ultra diffractometer'
_diffrn_measurement_method 'thick-slice \w scans'
_diffrn_radiation_monochromator graphite
_diffrn_radiation_source 'sealed tube with Enhance optics'
_diffrn_radiation_type MoK\a
_diffrn_radiation_wavelength 0.71073
_diffrn_reflns_av_R_equivalents 0.0615
_diffrn_reflns_av_sigmaI/netI 0.0866
_diffrn_reflns_limit_h_max 12
_diffrn_reflns_limit_h_min -11
_diffrn_reflns_limit_k_max 15
_diffrn_reflns_limit_k_min -15
_diffrn_reflns_limit_l_max 20
_diffrn_reflns_limit_l_min -20
_diffrn_reflns_number 24538
_diffrn_reflns_theta_full 25.00
_diffrn_reflns_theta_max 25.00
_diffrn_reflns_theta_min 2.81
_diffrn_standards_number 0
_exptl_absorpt_coefficient_mu 0.085
_exptl_absorpt_correction_T_max 0.9915
_exptl_absorpt_correction_T_min 0.9899
_exptl_absorpt_correction_type multi-scan
_exptl_absorpt_process_details
;
'Wed Jan 13 06:10:03 2010'
;
_exptl_crystal_colour colourles
_exptl_crystal_density_diffrn 1.353
_exptl_crystal_density_method 'not measured'
_exptl_crystal_description block
_exptl_crystal_F_000 1072
_exptl_crystal_size_max 0.12
_exptl_crystal_size_mid 0.10
_exptl_crystal_size_min 0.10
_refine_diff_density_max 0.172
_refine_diff_density_min -0.134
_refine_diff_density_rms 0.033
_refine_ls_extinction_coef 0.0049(3)
_refine_ls_extinction_expression Fc^*^=kFc[1+0.001xFc^2^\l^3^/sin(2\q)]^-1/4^
_refine_ls_extinction_method SHELXL
_refine_ls_goodness_of_fit_ref 0.794
_refine_ls_hydrogen_treatment constr
_refine_ls_matrix_type full
_refine_ls_number_parameters 353
_refine_ls_number_reflns 4401
_refine_ls_number_restraints 0
_refine_ls_restrained_S_all 0.794
_refine_ls_R_factor_all 0.0756
_refine_ls_R_factor_gt 0.0338
_refine_ls_shift/su_max 0.000
_refine_ls_shift/su_mean 0.000
_refine_ls_structure_factor_coef Fsqd
_refine_ls_weighting_details 'calc w=1/[\s^2^(Fo^2^)+(0.0280P)^2^+0.0000P] where P=(Fo^2^+2Fc^2^)/3'
_refine_ls_weighting_scheme calc
_refine_ls_wR_factor_gt 0.0590
_refine_ls_wR_factor_ref 0.0635
_reflns_number_gt 2546
_reflns_number_total 4401
_reflns_threshold_expression I>2\s(I)
_cod_data_source_file jo100416c_si_003.cif
_cod_data_source_block mjh18
_cod_database_code 4025509

loop_
_symmetry_equiv_pos_as_xyz
'x, y, z'
'-x+1/2, y+1/2, -z+1/2'
'-x, -y, -z'
'x-1/2, -y-1/2, z-1/2'

loop_
_atom_site_label
_atom_site_type_symbol
_atom_site_fract_x
_atom_site_fract_y
_atom_site_fract_z
_atom_site_U_iso_or_equiv
_atom_site_adp_type
_atom_site_occupancy
_atom_site_symmetry_multiplicity
_atom_site_calc_flag
_atom_site_refinement_flags
_atom_site_disorder_assembly
_atom_site_disorder_group
O1 O 0.47442(12) 0.30726(8) 0.17459(6) 0.0311(3) Uani 1 1 d . . .
O2 O 0.82217(12) 0.45315(8) 0.11688(6) 0.0333(3) Uani 1 1 d . . .
N1 N 0.49377(13) 0.50849(9) 0.32093(7) 0.0219(3) Uani 1 1 d . . .
N2 N 0.60504(14) 0.64953(9) 0.32687(7) 0.0271(4) Uani 1 1 d . . .
N3 N 0.63644(14) 0.37627(9) 0.12679(7) 0.0243(3) Uani 1 1 d . . .
C1 C 0.57200(18) 0.35243(11) 0.18577(9) 0.0230(4) Uani 1 1 d . . .
C2 C 0.64785(16) 0.39110(11) 0.26291(9) 0.0239(4) Uani 1 1 d . . .
H2A H 0.6519 0.3392 0.3042 0.029 Uiso 1 1 calc R . .
C3 C 0.60135(16) 0.48821(11) 0.29028(9) 0.0220(4) Uani 1 1 d . . .
C4 C 0.66673(17) 0.57507(11) 0.29564(9) 0.0228(4) Uani 1 1 d . . .
C5 C 0.79432(17) 0.58825(12) 0.27773(9) 0.0300(4) Uani 1 1 d . . .
H5A H 0.8427 0.6375 0.3138 0.036 Uiso 1 1 calc R . .
H5B H 0.7868 0.6132 0.2239 0.036 Uiso 1 1 calc R . .
C6 C 0.86241(17) 0.48852(12) 0.28650(9) 0.0298(4) Uani 1 1 d . . .
H6A H 0.9404 0.4938 0.2655 0.036 Uiso 1 1 calc R . .
H6B H 0.8866 0.4714 0.3424 0.036 Uiso 1 1 calc R . .
C7 C 0.77999(16) 0.40650(12) 0.24387(9) 0.0254(4) Uani 1 1 d . . .
H7A H 0.8271 0.3427 0.2564 0.030 Uiso 1 1 calc R . .
C8 C 0.75377(18) 0.41752(11) 0.15618(10) 0.0258(4) Uani 1 1 d . . .
C9 C 0.50305(17) 0.60597(11) 0.34108(9) 0.0243(4) Uani 1 1 d . . .
H9A H 0.4418 0.6397 0.3633 0.029 Uiso 1 1 calc R . .
C10 C 0.59119(18) 0.35234(11) 0.04615(9) 0.0251(4) Uani 1 1 d . . .
C11 C 0.47004(18) 0.37618(13) 0.01020(10) 0.0349(5) Uani 1 1 d . . .
H11A H 0.4155 0.4083 0.0386 0.042 Uiso 1 1 calc R . .
C12 C 0.42815(19) 0.35314(13) -0.06741(10) 0.0385(5) Uani 1 1 d . . .
H12A H 0.3441 0.3686 -0.0922 0.046 Uiso 1 1 calc R . .
C13 C 0.5071(2) 0.30808(13) -0.10901(10) 0.0380(5) Uani 1 1 d . . .
H13A H 0.4783 0.2925 -0.1625 0.046 Uiso 1 1 calc R . .
C14 C 0.6286(2) 0.28564(14) -0.07223(10) 0.0435(6) Uani 1 1 d . . .
H14A H 0.6841 0.2555 -0.1010 0.052 Uiso 1 1 calc R . .
C15 C 0.67093(19) 0.30623(12) 0.00564(10) 0.0356(5) Uani 1 1 d . . .
H15A H 0.7541 0.2887 0.0309 0.043 Uiso 1 1 calc R . .
C16 C 0.38606(16) 0.44014(11) 0.32727(8) 0.0223(4) Uani 1 1 d . . .
C17 C 0.44694(16) 0.34105(11) 0.35857(9) 0.0221(4) Uani 1 1 d . . .
C18 C 0.54273(16) 0.34331(12) 0.42501(9) 0.0255(4) Uani 1 1 d . . .
H18A H 0.5654 0.4048 0.4507 0.031 Uiso 1 1 calc R . .
C19 C 0.60477(18) 0.25754(12) 0.45378(9) 0.0297(4) Uani 1 1 d . . .
H19A H 0.6697 0.2602 0.4991 0.036 Uiso 1 1 calc R . .
C20 C 0.57267(18) 0.16789(12) 0.41688(10) 0.0319(5) Uani 1 1 d . . .
H20A H 0.6158 0.1088 0.4364 0.038 Uiso 1 1 calc R . .
C21 C 0.47783(18) 0.16454(12) 0.35161(9) 0.0287(4) Uani 1 1 d . . .
H21A H 0.4554 0.1028 0.3262 0.034 Uiso 1 1 calc R . .
C22 C 0.41491(17) 0.25017(11) 0.32269(9) 0.0235(4) Uani 1 1 d . . .
H22A H 0.3492 0.2467 0.2779 0.028 Uiso 1 1 calc R . .
C23 C 0.30637(16) 0.48450(11) 0.38367(9) 0.0227(4) Uani 1 1 d . . .
C24 C 0.22945(17) 0.56661(11) 0.36038(9) 0.0264(4) Uani 1 1 d . . .
H24A H 0.2314 0.5974 0.3119 0.032 Uiso 1 1 calc R . .
C25 C 0.15097(17) 0.60410(12) 0.40580(10) 0.0313(5) Uani 1 1 d . . .
H25A H 0.1018 0.6616 0.3894 0.038 Uiso 1 1 calc R . .
C26 C 0.14343(18) 0.55840(13) 0.47515(10) 0.0329(5) Uani 1 1 d . . .
H26A H 0.0887 0.5838 0.5065 0.039 Uiso 1 1 calc R . .
C27 C 0.21563(18) 0.47599(12) 0.49837(9) 0.0310(5) Uani 1 1 d . . .
H27A H 0.2098 0.4435 0.5457 0.037 Uiso 1 1 calc R . .
C28 C 0.29730(17) 0.43951(12) 0.45324(9) 0.0258(4) Uani 1 1 d . . .
H28A H 0.3476 0.3828 0.4704 0.031 Uiso 1 1 calc R . .
C29 C 0.29501(16) 0.43253(11) 0.24790(9) 0.0230(4) Uani 1 1 d . . .
C30 C 0.18625(17) 0.37528(11) 0.24218(9) 0.0264(4) Uani 1 1 d . . .
H30A H 0.1718 0.3406 0.2868 0.032 Uiso 1 1 calc R . .
C31 C 0.09937(18) 0.36786(11) 0.17342(10) 0.0297(5) Uani 1 1 d . . .
H31A H 0.0271 0.3269 0.1705 0.036 Uiso 1 1 calc R . .
C32 C 0.11725(18) 0.41983(13) 0.10875(10) 0.0319(5) Uani 1 1 d . . .
H32A H 0.0572 0.4151 0.0613 0.038 Uiso 1 1 calc R . .
C33 C 0.22237(18) 0.47862(13) 0.11317(9) 0.0315(5) Uani 1 1 d . . .
H33A H 0.2345 0.5151 0.0689 0.038 Uiso 1 1 calc R . .
C34 C 0.31141(17) 0.48472(12) 0.18278(9) 0.0264(4) Uani 1 1 d . . .
H34B H 0.3840 0.5252 0.1853 0.032 Uiso 1 1 calc R . .

loop_
_atom_site_aniso_label
_atom_site_aniso_U_11
_atom_site_aniso_U_22
_atom_site_aniso_U_33
_atom_site_aniso_U_23
_atom_site_aniso_U_13
_atom_site_aniso_U_12
O1 0.0314(9) 0.0313(7) 0.0332(7) -0.0070(5) 0.0127(6) -0.0101(6)
O2 0.0296(9) 0.0390(7) 0.0341(7) 0.0023(6) 0.0129(6) -0.0033(6)
N1 0.0254(10) 0.0190(7) 0.0216(7) 0.0003(6) 0.0049(7) -0.0019(6)
N2 0.0303(10) 0.0226(8) 0.0286(8) -0.0006(6) 0.0061(7) -0.0024(7)
N3 0.0250(10) 0.0267(8) 0.0223(8) -0.0011(6) 0.0075(7) -0.0030(7)
C1 0.0261(12) 0.0176(9) 0.0271(10) 0.0006(7) 0.0094(8) 0.0009(8)
C2 0.0252(12) 0.0237(9) 0.0238(9) 0.0023(7) 0.0074(8) -0.0002(8)
C3 0.0230(12) 0.0233(9) 0.0201(9) 0.0008(7) 0.0054(8) -0.0003(8)
C4 0.0231(11) 0.0248(9) 0.0203(9) -0.0007(7) 0.0035(8) -0.0054(8)
C5 0.0309(13) 0.0312(10) 0.0278(10) -0.0042(8) 0.0057(8) -0.0077(9)
C6 0.0217(12) 0.0398(11) 0.0279(10) -0.0016(8) 0.0046(8) -0.0041(9)
C7 0.0232(12) 0.0278(9) 0.0252(9) 0.0002(7) 0.0051(8) 0.0032(8)
C8 0.0249(12) 0.0219(9) 0.0322(10) -0.0016(8) 0.0095(9) 0.0020(8)
C9 0.0270(12) 0.0179(9) 0.0289(10) -0.0019(7) 0.0079(8) 0.0002(8)
C10 0.0316(12) 0.0216(9) 0.0225(10) -0.0001(7) 0.0063(8) -0.0015(8)
C11 0.0311(14) 0.0429(11) 0.0323(11) -0.0043(9) 0.0102(9) 0.0031(9)
C12 0.0317(13) 0.0502(12) 0.0312(11) -0.0029(9) 0.0008(9) 0.0015(10)
C13 0.0505(16) 0.0378(11) 0.0243(10) -0.0035(9) 0.0041(10) -0.0031(10)
C14 0.0522(17) 0.0499(13) 0.0299(11) -0.0068(9) 0.0117(11) 0.0131(11)
C15 0.0365(14) 0.0397(11) 0.0303(11) -0.0056(8) 0.0066(9) 0.0117(9)
C16 0.0219(11) 0.0219(9) 0.0233(9) 0.0007(7) 0.0053(8) -0.0029(8)
C17 0.0243(11) 0.0214(9) 0.0234(9) 0.0010(7) 0.0115(8) -0.0004(8)
C18 0.0283(12) 0.0230(9) 0.0262(10) -0.0002(8) 0.0078(8) -0.0004(8)
C19 0.0312(13) 0.0322(10) 0.0262(9) 0.0038(8) 0.0071(8) 0.0025(9)
C20 0.0380(13) 0.0261(10) 0.0347(11) 0.0079(8) 0.0148(10) 0.0084(9)
C21 0.0368(13) 0.0222(9) 0.0317(10) -0.0003(8) 0.0174(9) -0.0020(9)
C22 0.0222(12) 0.0243(9) 0.0267(9) 0.0004(8) 0.0116(8) -0.0034(8)
C23 0.0222(11) 0.0219(9) 0.0234(9) -0.0022(7) 0.0035(8) -0.0031(8)
C24 0.0282(12) 0.0263(9) 0.0244(9) 0.0006(8) 0.0048(8) 0.0013(9)
C25 0.0274(13) 0.0288(10) 0.0370(11) -0.0025(8) 0.0051(9) 0.0052(9)
C26 0.0305(12) 0.0377(11) 0.0323(11) -0.0056(9) 0.0109(9) 0.0026(9)
C27 0.0363(13) 0.0348(10) 0.0238(9) -0.0018(8) 0.0104(9) 0.0006(9)
C28 0.0276(12) 0.0235(9) 0.0258(10) -0.0006(8) 0.0038(8) -0.0007(8)
C29 0.0262(12) 0.0201(9) 0.0231(9) 0.0001(7) 0.0059(8) 0.0015(8)
C30 0.0292(12) 0.0239(9) 0.0269(10) 0.0005(7) 0.0074(9) 0.0023(8)
C31 0.0265(12) 0.0266(10) 0.0351(11) -0.0073(8) 0.0043(9) 0.0010(8)
C32 0.0274(13) 0.0386(11) 0.0272(10) -0.0104(8) -0.0002(9) 0.0073(9)
C33 0.0368(14) 0.0362(11) 0.0221(10) 0.0027(8) 0.0072(9) 0.0114(10)
C34 0.0243(12) 0.0278(10) 0.0280(10) 0.0005(8) 0.0075(9) 0.0010(8)

loop_
_atom_type_symbol
_atom_type_description
_atom_type_scat_dispersion_real
_atom_type_scat_dispersion_imag
_atom_type_scat_source
C C 0.0033 0.0016 'International Tables Vol C Tables 4.2.6.8 and 6.1.1.4'
H H 0.0000 0.0000 'International Tables Vol C Tables 4.2.6.8 and 6.1.1.4'
N N 0.0061 0.0033 'International Tables Vol C Tables 4.2.6.8 and 6.1.1.4'
O O 0.0106 0.0060 'International Tables Vol C Tables 4.2.6.8 and 6.1.1.4'

loop_
_geom_angle_atom_site_label_1
_geom_angle_atom_site_label_2
_geom_angle_atom_site_label_3
_geom_angle
_geom_angle_site_symmetry_1
_geom_angle_site_symmetry_3
_geom_angle_publ_flag
C3 N1 C9 105.27(13) . . ?
C3 N1 C16 128.66(12) . . ?
C9 N1 C16 126.00(14) . . ?
C4 N2 C9 104.20(13) . . ?
C1 N3 C8 111.96(13) . . ?
C1 N3 C10 123.70(15) . . ?
C8 N3 C10 124.10(14) . . ?
O1 C1 N3 123.38(15) . . ?
O1 C1 C2 128.08(15) . . ?
N3 C1 C2 108.53(15) . . ?
C1 C2 H2A 110.0 . . ?
C1 C2 C3 114.89(14) . . ?
C1 C2 C7 102.20(13) . . ?
H2A C2 C3 110.0 . . ?
H2A C2 C7 110.0 . . ?
C3 C2 C7 109.57(13) . . ?
N1 C3 C2 130.10(14) . . ?
N1 C3 C4 105.56(13) . . ?
C2 C3 C4 124.13(16) . . ?
N2 C4 C3 111.33(16) . . ?
N2 C4 C5 122.91(14) . . ?
C3 C4 C5 125.53(15) . . ?
C4 C5 H5A 109.9 . . ?
C4 C5 H5B 109.9 . . ?
C4 C5 C6 109.01(14) . . ?
H5A C5 H5B 108.3 . . ?
H5A C5 C6 109.9 . . ?
H5B C5 C6 109.9 . . ?
C5 C6 H6A 109.4 . . ?
C5 C6 H6B 109.4 . . ?
C5 C6 C7 111.36(14) . . ?
H6A C6 H6B 108.0 . . ?
H6A C6 C7 109.4 . . ?
H6B C6 C7 109.4 . . ?
C2 C7 C6 117.99(13) . . ?
C2 C7 H7A 106.9 . . ?
C2 C7 C8 103.84(13) . . ?
C6 C7 H7A 106.9 . . ?
C6 C7 C8 113.64(14) . . ?
H7A C7 C8 106.9 . . ?
O2 C8 N3 124.62(15) . . ?
O2 C8 C7 127.36(16) . . ?
N3 C8 C7 108.00(14) . . ?
N1 C9 N2 113.64(15) . . ?
N1 C9 H9A 123.2 . . ?
N2 C9 H9A 123.2 . . ?
N3 C10 C11 120.28(15) . . ?
N3 C10 C15 119.00(16) . . ?
C11 C10 C15 120.72(15) . . ?
C10 C11 H11A 120.2 . . ?
C10 C11 C12 119.60(17) . . ?
H11A C11 C12 120.2 . . ?
C11 C12 H12A 119.8 . . ?
C11 C12 C13 120.44(18) . . ?
H12A C12 C13 119.8 . . ?
C12 C13 H13A 120.4 . . ?
C12 C13 C14 119.18(17) . . ?
H13A C13 C14 120.4 . . ?
C13 C14 H14A 119.5 . . ?
C13 C14 C15 121.02(18) . . ?
H14A C14 C15 119.5 . . ?
C10 C15 C14 119.02(18) . . ?
C10 C15 H15A 120.5 . . ?
C14 C15 H15A 120.5 . . ?
N1 C16 C17 105.73(13) . . ?
N1 C16 C23 110.52(12) . . ?
N1 C16 C29 109.82(12) . . ?
C17 C16 C23 110.99(12) . . ?
C17 C16 C29 114.59(12) . . ?
C23 C16 C29 105.25(13) . . ?
C16 C17 C18 118.20(14) . . ?
C16 C17 C22 123.44(15) . . ?
C18 C17 C22 118.31(15) . . ?
C17 C18 H18A 119.6 . . ?
C17 C18 C19 120.89(15) . . ?
H18A C18 C19 119.6 . . ?
C18 C19 H19A 120.0 . . ?
C18 C19 C20 120.05(17) . . ?
H19A C19 C20 120.0 . . ?
C19 C20 H20A 120.2 . . ?
C19 C20 C21 119.64(16) . . ?
H20A C20 C21 120.2 . . ?
C20 C21 H21A 119.7 . . ?
C20 C21 C22 120.59(16) . . ?
H21A C21 C22 119.7 . . ?
C17 C22 C21 120.51(16) . . ?
C17 C22 H22A 119.7 . . ?
C21 C22 H22A 119.7 . . ?
C16 C23 C24 119.52(13) . . ?
C16 C23 C28 122.68(14) . . ?
C24 C23 C28 117.40(16) . . ?
C23 C24 H24A 119.2 . . ?
C23 C24 C25 121.64(15) . . ?
H24A C24 C25 119.2 . . ?
C24 C25 H25A 119.9 . . ?
C24 C25 C26 120.10(16) . . ?
H25A C25 C26 119.9 . . ?
C25 C26 H26A 120.3 . . ?
C25 C26 C27 119.37(17) . . ?
H26A C26 C27 120.3 . . ?
C26 C27 H27A 119.8 . . ?
C26 C27 C28 120.47(16) . . ?
H27A C27 C28 119.8 . . ?
C23 C28 C27 120.96(16) . . ?
C23 C28 H28A 119.5 . . ?
C27 C28 H28A 119.5 . . ?
C16 C29 C30 118.74(14) . . ?
C16 C29 C34 123.22(15) . . ?
C30 C29 C34 117.91(15) . . ?
C29 C30 H30A 119.2 . . ?
C29 C30 C31 121.52(16) . . ?
H30A C30 C31 119.2 . . ?
C30 C31 H31A 120.0 . . ?
C30 C31 C32 119.95(17) . . ?
H31A C31 C32 120.0 . . ?
C31 C32 H32A 120.1 . . ?
C31 C32 C33 119.78(16) . . ?
H32A C32 C33 120.1 . . ?
C32 C33 H33A 120.0 . . ?
C32 C33 C34 120.09(17) . . ?
H33A C33 C34 120.0 . . ?
C29 C34 C33 120.72(17) . . ?
C29 C34 H34B 119.6 . . ?
C33 C34 H34B 119.6 . . ?

loop_
_geom_bond_atom_site_label_1
_geom_bond_atom_site_label_2
_geom_bond_distance
_geom_bond_site_symmetry_2
_geom_bond_publ_flag
O1 C1 1.2009(19) . ?
O2 C8 1.208(2) . ?
N1 C3 1.405(2) . ?
N1 C9 1.3553(18) . ?
N1 C16 1.507(2) . ?
N2 C4 1.377(2) . ?
N2 C9 1.318(2) . ?
N3 C1 1.397(2) . ?
N3 C8 1.388(2) . ?
N3 C10 1.437(2) . ?
C1 C2 1.526(2) . ?
C2 H2A 1.000 . ?
C2 C3 1.512(2) . ?
C2 C7 1.549(2) . ?
C3 C4 1.359(2) . ?
C4 C5 1.489(2) . ?
C5 H5A 0.990 . ?
C5 H5B 0.990 . ?
C5 C6 1.523(2) . ?
C6 H6A 0.990 . ?
C6 H6B 0.990 . ?
C6 C7 1.517(2) . ?
C7 H7A 1.000 . ?
C7 C8 1.513(2) . ?
C9 H9A 0.950 . ?
C10 C11 1.375(2) . ?
C10 C15 1.372(2) . ?
C11 H11A 0.950 . ?
C11 C12 1.380(2) . ?
C12 H12A 0.950 . ?
C12 C13 1.372(3) . ?
C13 H13A 0.950 . ?
C13 C14 1.379(3) . ?
C14 H14A 0.950 . ?
C14 C15 1.378(2) . ?
C15 H15A 0.950 . ?
C16 C17 1.538(2) . ?
C16 C23 1.557(2) . ?
C16 C29 1.539(2) . ?
C17 C18 1.396(2) . ?
C17 C22 1.386(2) . ?
C18 H18A 0.950 . ?
C18 C19 1.378(2) . ?
C19 H19A 0.950 . ?
C19 C20 1.379(2) . ?
C20 H20A 0.950 . ?
C20 C21 1.377(2) . ?
C21 H21A 0.950 . ?
C21 C22 1.381(2) . ?
C22 H22A 0.950 . ?
C23 C24 1.394(2) . ?
C23 C28 1.382(2) . ?
C24 H24A 0.950 . ?
C24 C25 1.373(2) . ?
C25 H25A 0.950 . ?
C25 C26 1.379(2) . ?
C26 H26A 0.950 . ?
C26 C27 1.370(2) . ?
C27 H27A 0.950 . ?
C27 C28 1.390(2) . ?
C28 H28A 0.950 . ?
C29 C30 1.394(2) . ?
C29 C34 1.382(2) . ?
C30 H30A 0.950 . ?
C30 C31 1.376(2) . ?
C31 H31A 0.950 . ?
C31 C32 1.378(2) . ?
C32 H32A 0.950 . ?
C32 C33 1.376(2) . ?
C33 H33A 0.950 . ?
C33 C34 1.398(2) . ?
C34 H34B 0.950 . ?

loop_
_geom_torsion_atom_site_label_1
_geom_torsion_atom_site_label_2
_geom_torsion_atom_site_label_3
_geom_torsion_atom_site_label_4
_geom_torsion
_geom_torsion_site_symmetry_1
_geom_torsion_site_symmetry_2
_geom_torsion_site_symmetry_3
_geom_torsion_site_symmetry_4
_geom_torsion_publ_flag
C8 N3 C1 O1 -172.51(15) . . . . ?
C8 N3 C1 C2 6.29(17) . . . . ?
C10 N3 C1 O1 2.1(2) . . . . ?
C10 N3 C1 C2 -179.08(13) . . . . ?
O1 C1 C2 C3 -81.1(2) . . . . ?
O1 C1 C2 C7 160.32(17) . . . . ?
N3 C1 C2 C3 100.16(16) . . . . ?
N3 C1 C2 C7 -18.40(16) . . . . ?
C9 N1 C3 C2 175.55(15) . . . . ?
C9 N1 C3 C4 0.77(16) . . . . ?
C16 N1 C3 C2 -7.3(2) . . . . ?
C16 N1 C3 C4 177.95(13) . . . . ?
C1 C2 C3 N1 72.7(2) . . . . ?
C1 C2 C3 C4 -113.40(18) . . . . ?
C7 C2 C3 N1 -172.99(14) . . . . ?
C7 C2 C3 C4 0.9(2) . . . . ?
N1 C3 C4 N2 -1.01(17) . . . . ?
N1 C3 C4 C5 173.51(14) . . . . ?
C2 C3 C4 N2 -176.18(14) . . . . ?
C2 C3 C4 C5 -1.7(2) . . . . ?
C9 N2 C4 C3 0.82(17) . . . . ?
C9 N2 C4 C5 -173.87(14) . . . . ?
N2 C4 C5 C6 149.92(14) . . . . ?
C3 C4 C5 C6 -24.0(2) . . . . ?
C4 C5 C6 C7 48.73(18) . . . . ?
C5 C6 C7 C2 -54.13(19) . . . . ?
C5 C6 C7 C8 67.76(19) . . . . ?
C1 C2 C7 C6 149.50(14) . . . . ?
C1 C2 C7 C8 22.73(15) . . . . ?
C3 C2 C7 C6 27.24(19) . . . . ?
C3 C2 C7 C8 -99.53(14) . . . . ?
C1 N3 C8 O2 -172.41(15) . . . . ?
C1 N3 C8 C7 9.30(17) . . . . ?
C10 N3 C8 O2 13.0(2) . . . . ?
C10 N3 C8 C7 -165.31(13) . . . . ?
C2 C7 C8 O2 161.33(16) . . . . ?
C2 C7 C8 N3 -20.44(16) . . . . ?
C6 C7 C8 O2 31.9(2) . . . . ?
C6 C7 C8 N3 -149.89(14) . . . . ?
C4 N2 C9 N1 -0.30(17) . . . . ?
C3 N1 C9 N2 -0.30(17) . . . . ?
C16 N1 C9 N2 -177.57(13) . . . . ?
C1 N3 C10 C11 50.1(2) . . . . ?
C1 N3 C10 C15 -130.41(17) . . . . ?
C8 N3 C10 C11 -135.90(17) . . . . ?
C8 N3 C10 C15 43.6(2) . . . . ?
N3 C10 C11 C12 179.68(16) . . . . ?
C15 C10 C11 C12 0.2(3) . . . . ?
C10 C11 C12 C13 -1.0(3) . . . . ?
C11 C12 C13 C14 0.3(3) . . . . ?
C12 C13 C14 C15 1.1(3) . . . . ?
N3 C10 C15 C14 -178.30(16) . . . . ?
C11 C10 C15 C14 1.2(3) . . . . ?
C13 C14 C15 C10 -1.9(3) . . . . ?
C3 N1 C16 C17 45.13(18) . . . . ?
C3 N1 C16 C23 165.31(13) . . . . ?
C3 N1 C16 C29 -79.00(18) . . . . ?
C9 N1 C16 C17 -138.24(14) . . . . ?
C9 N1 C16 C23 -18.06(19) . . . . ?
C9 N1 C16 C29 97.63(16) . . . . ?
N1 C16 C17 C18 50.74(18) . . . . ?
N1 C16 C17 C22 -126.82(16) . . . . ?
C23 C16 C17 C18 -69.13(19) . . . . ?
C23 C16 C17 C22 113.30(17) . . . . ?
C29 C16 C17 C18 171.83(15) . . . . ?
C29 C16 C17 C22 -5.7(2) . . . . ?
C16 C17 C18 C19 -177.05(15) . . . . ?
C22 C17 C18 C19 0.6(3) . . . . ?
C17 C18 C19 C20 0.1(3) . . . . ?
C18 C19 C20 C21 -0.5(3) . . . . ?
C19 C20 C21 C22 0.2(3) . . . . ?
C20 C21 C22 C17 0.5(3) . . . . ?
C16 C17 C22 C21 176.64(15) . . . . ?
C18 C17 C22 C21 -0.9(2) . . . . ?
N1 C16 C23 C24 72.11(18) . . . . ?
N1 C16 C23 C28 -115.23(16) . . . . ?
C17 C16 C23 C24 -170.91(14) . . . . ?
C17 C16 C23 C28 1.7(2) . . . . ?
C29 C16 C23 C24 -46.40(18) . . . . ?
C29 C16 C23 C28 126.25(15) . . . . ?
C16 C23 C24 C25 175.45(15) . . . . ?
C28 C23 C24 C25 2.4(2) . . . . ?
C23 C24 C25 C26 -2.3(3) . . . . ?
C24 C25 C26 C27 0.5(3) . . . . ?
C25 C26 C27 C28 1.0(3) . . . . ?
C16 C23 C28 C27 -173.63(15) . . . . ?
C24 C23 C28 C27 -0.8(2) . . . . ?
C26 C27 C28 C23 -0.9(3) . . . . ?
N1 C16 C29 C30 -177.75(14) . . . . ?
N1 C16 C29 C34 -2.0(2) . . . . ?
C17 C16 C29 C30 63.4(2) . . . . ?
C17 C16 C29 C34 -120.78(17) . . . . ?
C23 C16 C29 C30 -58.77(17) . . . . ?
C23 C16 C29 C34 117.01(16) . . . . ?
C16 C29 C30 C31 178.10(14) . . . . ?
C34 C29 C30 C31 2.1(2) . . . . ?
C29 C30 C31 C32 -1.8(2) . . . . ?
C30 C31 C32 C33 0.3(2) . . . . ?
C31 C32 C33 C34 0.7(3) . . . . ?
C16 C29 C34 C33 -176.86(15) . . . . ?
C30 C29 C34 C33 -1.1(2) . . . . ?
C32 C33 C34 C29 -0.3(2) . . . . ?
